data_4035869
loop_
_publ_author_name
'Kotha, Sambasivarao'
'Cheekatla, Subba Rao'

_publ_section_title
;
 Molecular Acrobatics in Polycyclic Frames: Synthesis of Functionalized
 D<sub>3</sub>-Trishomocubanes via the Rearrangement Approach.
;
_journal_issue 12
_journal_name_full 'The Journal of organic chemistry'
_journal_page_first 6315
_journal_page_last 6324
_journal_paper_doi 10.1021/acs.joc.8b00449
_journal_volume 83
_journal_year 2018
_chemical_formula_moiety 'C28 H26 O'
_chemical_formula_sum 'C28 H26 O'
_chemical_formula_weight 378.49
_chemical_melting_point 468.15
_chemical_name_common D3-trishomocubane
_chemical_name_systematic 'rearranged cage ketone'
_space_group_crystal_system monoclinic
_space_group_IT_number 15
_space_group_name_Hall '-C 2yc'
_space_group_name_H-M_alt 'C 1 2/c 1'
_atom_sites_solution_hydrogens geom
_atom_sites_solution_primary dual
_atom_sites_solution_secondary difmap
_audit_creation_date 2017-12-08
_audit_creation_method
;
Olex2 1.2
(compiled 2017.08.10 svn.r3458 for OlexSys, GUI svn.r5381)
;
_cell_angle_alpha 90.00
_cell_angle_beta 110.448(6)
_cell_angle_gamma 90.00
_cell_formula_units_Z 8
_cell_length_a 21.4018(11)
_cell_length_b 9.5715(4)
_cell_length_c 19.6398(10)
_cell_measurement_reflns_used 12955
_cell_measurement_temperature 293(2)
_cell_measurement_theta_max 31.1580
_cell_measurement_theta_min 2.2160
_cell_volume 3769.7(3)
_computing_cell_refinement 'CrysAlisPro 1.171.38.43 (Rigaku OD, 2015)'
_computing_data_collection 'CrysAlisPro 1.171.38.43 (Rigaku OD, 2015)'
_computing_data_reduction 'CrysAlisPro 1.171.38.43 (Rigaku OD, 2015)'
_computing_molecular_graphics 'Olex2 (Dolomanov et al., 2009)'
_computing_publication_material 'Olex2 (Dolomanov et al., 2009)'
_computing_structure_refinement 'XL (Sheldrick, 2008)'
_computing_structure_solution 'ShelXT (Sheldrick, 2015)'
_diffrn_ambient_temperature 293(2)
_diffrn_detector 'CCD plate'
_diffrn_detector_area_resol_mean 28.5714
_diffrn_detector_type 'Rigaku Saturn724+'
_diffrn_measured_fraction_theta_full 0.995
_diffrn_measured_fraction_theta_max 0.995
_diffrn_measurement_details
;
List of Runs (angles in degrees, time in seconds):

  # Type    Start    End  Width  t~exp~   \w     \q     \k     \f   Frames
#--------------------------------------------------------------------------
  1  \w    -59.00  70.00   0.50    8.00    --  -20.00  72.00-180.00  258
  2  \w    -52.00  54.00   0.50    8.00    --  -20.00  72.00 108.00  212
  3  \w    -35.00  -5.00   0.50    8.00    --  -20.00 -72.00-180.00   60
  4  \w   -110.00  19.00   0.50    8.00    --  -20.00 -72.00 108.00  258
  5  \w    -83.50  19.00   0.50    8.00    --  -20.00 -72.00-108.00  205
  6  \w    -85.50 -50.50   0.50    8.00    --  -20.00 -72.00 -36.00   70
;
_diffrn_measurement_device 'abstract diffractometer'
_diffrn_measurement_device_type 'dtrek-CrysAlisPro-abstract goniometer imported rigaku-d*trek images'
_diffrn_measurement_method '\w scans'
_diffrn_measurement_specimen_support 'Mitegen 50um'
_diffrn_orient_matrix_type 'CrysAlisPro convention (1999,Acta A55,543-557)'
_diffrn_orient_matrix_UB_11 0.0169049000
_diffrn_orient_matrix_UB_12 0.0641442000
_diffrn_orient_matrix_UB_13 0.0118112000
_diffrn_orient_matrix_UB_21 0.0308010000
_diffrn_orient_matrix_UB_22 -0.0362404000
_diffrn_orient_matrix_UB_23 0.0135499000
_diffrn_orient_matrix_UB_31 0.0041474000
_diffrn_orient_matrix_UB_32 0.0078355000
_diffrn_orient_matrix_UB_33 -0.0340935000
_diffrn_radiation_collimation 0.3
_diffrn_radiation_monochromator graphite
_diffrn_radiation_probe x-ray
_diffrn_radiation_type MoK\a
_diffrn_radiation_wavelength 0.71073
_diffrn_reflns_av_R_equivalents 0.0398
_diffrn_reflns_av_unetI/netI 0.0223
_diffrn_reflns_limit_h_max 25
_diffrn_reflns_limit_h_min -25
_diffrn_reflns_limit_k_max 11
_diffrn_reflns_limit_k_min -11
_diffrn_reflns_limit_l_max 23
_diffrn_reflns_limit_l_min -23
_diffrn_reflns_number 17971
_diffrn_reflns_theta_full 24.99
_diffrn_reflns_theta_max 24.99
_diffrn_reflns_theta_min 2.21
_diffrn_source 'fine-focus sealed X-ray tube'
_diffrn_source_current 24.0
_diffrn_source_power 1.2
_diffrn_source_target Mo
_diffrn_source_type 'Enhance (Mo) X-ray Source'
_diffrn_source_voltage 50.0
_exptl_absorpt_coefficient_mu 0.079
_exptl_absorpt_correction_T_max 1.00000
_exptl_absorpt_correction_T_min 0.68503
_exptl_absorpt_correction_type multi-scan
_exptl_absorpt_process_details
;
CrysAlisPro 1.171.38.43 (Rigaku Oxford Diffraction, 2015)
Empirical absorption correction using spherical harmonics,
 implemented in SCALE3 ABSPACK scaling algorithm.
;
_exptl_crystal_colour colourless
_exptl_crystal_colour_primary colourless
_exptl_crystal_density_diffrn 1.334
_exptl_crystal_density_method 'not measured'
_exptl_crystal_description block
_exptl_crystal_F_000 1616
_exptl_crystal_recrystallization_method 'Re-crystallisation from solvent: EtOAc and petroleum ether'
_exptl_crystal_size_max 0.458
_exptl_crystal_size_mid 0.239
_exptl_crystal_size_min 0.135
_refine_diff_density_max 0.288
_refine_diff_density_min -0.209
_refine_diff_density_rms 0.045
_refine_ls_extinction_method none
_refine_ls_goodness_of_fit_ref 1.043
_refine_ls_hydrogen_treatment constr
_refine_ls_matrix_type full
_refine_ls_number_parameters 262
_refine_ls_number_reflns 3296
_refine_ls_number_restraints 0
_refine_ls_restrained_S_all 1.043
_refine_ls_R_factor_all 0.0430
_refine_ls_R_factor_gt 0.0390
_refine_ls_shift/su_max 0.001
_refine_ls_shift/su_mean 0.000
_refine_ls_structure_factor_coef Fsqd
_refine_ls_weighting_details 'calc w=1/[\s^2^(Fo^2^)+(0.0456P)^2^+3.4863P] where P=(Fo^2^+2Fc^2^)/3'
_refine_ls_weighting_scheme calc
_refine_ls_wR_factor_gt 0.0931
_refine_ls_wR_factor_ref 0.0966
_reflns_number_gt 3007
_reflns_number_total 3296
_reflns_threshold_expression >2sigma(I)
_cod_data_source_file jo8b00449_si_002.cif
_cod_data_source_block srk-sr-416_mo
_cod_database_code 4035869
_reflns_odcompleteness_completeness 93.50
_reflns_odcompleteness_iscentric 1
_reflns_odcompleteness_theta 31.12
_olex2_refinement_description
;
1. Fixed Uiso
 At 1.2 times of:
  All C(H) groups, All C(H,H) groups
2.a Ternary CH refined with riding coordinates:
 C6(H6), C16(H16), C5(H5), C2(H2), C7(H7), C3(H3)
2.b Secondary CH2 refined with riding coordinates:
 C15(H15A,H15B), C14(H14A,H14B), C13(H13A,H13B), C11(H11A,H11B), C4(H4A,H4B)
2.c Aromatic/amide H refined with riding coordinates:
 C22(H22), C26(H26), C28(H28), C27(H27), C18(H18), C21(H21), C24(H24),
 C19(H19), C25(H25), C20(H20)
;
_olex2_submission_special_instructions 'No special instructions were received'
_oxdiff_exptl_absorpt_empirical_details
;
Empirical correction (ABSPACK) includes:
- Absorption correction using spherical harmonics
- Frame scaling
- Detector area scaling
;
_oxdiff_exptl_absorpt_empirical_full_max 1.961
_oxdiff_exptl_absorpt_empirical_full_min 0.606

loop_
_space_group_symop_id
_space_group_symop_operation_xyz
1 'x, y, z'
2 '-x, y, -z+1/2'
3 'x+1/2, y+1/2, z'
4 '-x+1/2, y+1/2, -z+1/2'
5 '-x, -y, -z'
6 'x, -y, z-1/2'
7 '-x+1/2, -y+1/2, -z'
8 'x+1/2, -y+1/2, z-1/2'

loop_
_atom_site_label
_atom_site_type_symbol
_atom_site_fract_x
_atom_site_fract_y
_atom_site_fract_z
_atom_site_U_iso_or_equiv
_atom_site_adp_type
_atom_site_occupancy
_atom_site_calc_flag
_atom_site_refinement_flags_posn
O1 O 0.71036(5) 0.19193(10) 0.35938(5) 0.0254(2) Uani 1 d .
C15 C 0.74611(7) 0.50594(14) 0.27897(7) 0.0175(3) Uani 1 d .
H15A H 0.7221 0.4198 0.2611 0.021 Uiso 1 calc R
H15B H 0.7690 0.5334 0.2463 0.021 Uiso 1 calc R
C14 C 0.69722(6) 0.62162(14) 0.28288(7) 0.0189(3) Uani 1 d .
H14A H 0.6526 0.5974 0.2510 0.023 Uiso 1 calc R
H14B H 0.7095 0.7088 0.2658 0.023 Uiso 1 calc R
C22 C 0.89720(7) 0.83126(14) 0.41437(8) 0.0220(3) Uani 1 d .
H22 H 0.8874 0.8508 0.4560 0.026 Uiso 1 calc R
C13 C 0.69394(7) 0.49720(13) 0.39365(7) 0.0185(3) Uani 1 d .
H13A H 0.6876 0.5069 0.4400 0.022 Uiso 1 calc R
H13B H 0.6568 0.4443 0.3611 0.022 Uiso 1 calc R
C11 C 0.76544(6) 0.70516(14) 0.40701(7) 0.0179(3) Uani 1 d .
H11A H 0.7694 0.7070 0.4577 0.021 Uiso 1 calc R
H11B H 0.7679 0.8007 0.3916 0.021 Uiso 1 calc R
C12 C 0.69729(6) 0.64209(13) 0.36124(7) 0.0174(3) Uani 1 d .
C17 C 0.86942(6) 0.71260(13) 0.37323(7) 0.0169(3) Uani 1 d .
C26 C 0.52794(7) 0.90750(15) 0.34126(7) 0.0231(3) Uani 1 d .
H26 H 0.4909 0.9640 0.3348 0.028 Uiso 1 calc R
C28 C 0.64058(7) 0.87905(14) 0.34479(7) 0.0206(3) Uani 1 d .
H28 H 0.6790 0.9183 0.3410 0.025 Uiso 1 calc R
C27 C 0.58601(7) 0.96333(15) 0.33698(7) 0.0226(3) Uani 1 d .
H27 H 0.5884 1.0585 0.3288 0.027 Uiso 1 calc R
C6 C 0.86547(6) 0.53880(14) 0.46771(7) 0.0182(3) Uani 1 d .
H6 H 0.8886 0.5967 0.5102 0.022 Uiso 1 calc R
C16 C 0.85587(6) 0.37943(14) 0.37259(7) 0.0183(3) Uani 1 d .
H16 H 0.8713 0.3619 0.3319 0.022 Uiso 1 calc R
C5 C 0.91031(7) 0.44261(14) 0.44229(7) 0.0199(3) Uani 1 d .
H5 H 0.9483 0.4878 0.4344 0.024 Uiso 1 calc R
C2 C 0.83076(7) 0.24576(14) 0.40197(7) 0.0211(3) Uani 1 d .
H2 H 0.8445 0.1548 0.3890 0.025 Uiso 1 calc R
C18 C 0.88575(7) 0.68658(14) 0.31206(7) 0.0212(3) Uani 1 d .
H18 H 0.8688 0.6075 0.2842 0.025 Uiso 1 calc R
C23 C 0.63910(6) 0.73593(14) 0.35837(7) 0.0189(3) Uani 1 d .
C21 C 0.93885(7) 0.92000(14) 0.39445(8) 0.0254(3) Uani 1 d .
H21 H 0.9570 0.9979 0.4228 0.030 Uiso 1 calc R
C4 C 0.92749(7) 0.32561(15) 0.49824(8) 0.0243(3) Uani 1 d .
H4A H 0.9497 0.3590 0.5474 0.029 Uiso 1 calc R
H4B H 0.9534 0.2516 0.4871 0.029 Uiso 1 calc R
C7 C 0.81691(7) 0.42712(14) 0.47919(7) 0.0193(3) Uani 1 d .
H7 H 0.8026 0.4452 0.5207 0.023 Uiso 1 calc R
C3 C 0.85526(7) 0.28411(14) 0.48340(8) 0.0230(3) Uani 1 d .
H3 H 0.8481 0.2132 0.5159 0.028 Uiso 1 calc R
C24 C 0.58067(7) 0.68258(15) 0.36442(8) 0.0249(3) Uani 1 d .
H24 H 0.5786 0.5883 0.3748 0.030 Uiso 1 calc R
C10 C 0.82446(6) 0.61932(13) 0.39898(7) 0.0166(3) Uani 1 d .
C19 C 0.92703(7) 0.77682(15) 0.29158(8) 0.0262(3) Uani 1 d .
H19 H 0.9367 0.7582 0.2499 0.031 Uiso 1 calc R
C9 C 0.79605(6) 0.48514(13) 0.35534(7) 0.0162(3) Uani 1 d .
C25 C 0.52563(7) 0.76679(16) 0.35532(8) 0.0268(3) Uani 1 d .
H25 H 0.4870 0.7282 0.3587 0.032 Uiso 1 calc R
C1 C 0.75733(7) 0.27023(14) 0.38297(7) 0.0194(3) Uani 1 d .
C8 C 0.75890(6) 0.42234(13) 0.40393(7) 0.0175(3) Uani 1 d .
C20 C 0.95361(7) 0.89331(15) 0.33249(8) 0.0265(3) Uani 1 d .
H20 H 0.9812 0.9534 0.3187 0.032 Uiso 1 calc R

loop_
_atom_site_aniso_label
_atom_site_aniso_U_11
_atom_site_aniso_U_22
_atom_site_aniso_U_33
_atom_site_aniso_U_23
_atom_site_aniso_U_13
_atom_site_aniso_U_12
O1 0.0269(5) 0.0195(5) 0.0302(5) -0.0015(4) 0.0106(4) -0.0064(4)
C15 0.0183(6) 0.0176(6) 0.0172(6) -0.0016(5) 0.0070(5) -0.0026(5)
C14 0.0180(7) 0.0188(7) 0.0186(7) 0.0010(5) 0.0047(5) -0.0007(5)
C22 0.0207(7) 0.0205(7) 0.0244(7) -0.0022(6) 0.0072(6) 0.0002(6)
C13 0.0185(7) 0.0179(7) 0.0210(7) -0.0001(5) 0.0091(5) -0.0025(5)
C11 0.0185(7) 0.0173(6) 0.0190(7) -0.0018(5) 0.0081(5) -0.0005(5)
C12 0.0163(6) 0.0165(6) 0.0202(7) -0.0004(5) 0.0071(5) -0.0013(5)
C17 0.0131(6) 0.0152(6) 0.0203(7) 0.0021(5) 0.0033(5) 0.0017(5)
C26 0.0195(7) 0.0290(8) 0.0200(7) -0.0008(6) 0.0061(6) 0.0058(6)
C28 0.0197(7) 0.0224(7) 0.0214(7) 0.0017(6) 0.0093(6) 0.0001(6)
C27 0.0272(7) 0.0208(7) 0.0204(7) 0.0033(6) 0.0088(6) 0.0037(6)
C6 0.0188(7) 0.0189(7) 0.0154(6) -0.0017(5) 0.0042(5) -0.0014(5)
C16 0.0191(7) 0.0169(6) 0.0193(7) -0.0009(5) 0.0072(5) 0.0008(5)
C5 0.0176(7) 0.0201(7) 0.0209(7) -0.0003(5) 0.0053(5) -0.0004(5)
C2 0.0232(7) 0.0145(6) 0.0254(7) 0.0004(5) 0.0081(6) 0.0016(5)
C18 0.0194(7) 0.0201(7) 0.0242(7) -0.0025(6) 0.0078(6) -0.0028(6)
C23 0.0190(7) 0.0199(7) 0.0175(7) -0.0017(5) 0.0059(5) 0.0000(5)
C21 0.0224(7) 0.0169(7) 0.0337(8) -0.0025(6) 0.0059(6) -0.0039(6)
C4 0.0233(7) 0.0230(7) 0.0235(7) 0.0016(6) 0.0042(6) 0.0037(6)
C7 0.0222(7) 0.0196(7) 0.0166(6) 0.0013(5) 0.0072(5) 0.0006(5)
C3 0.0260(7) 0.0197(7) 0.0226(7) 0.0050(6) 0.0075(6) 0.0018(6)
C24 0.0213(7) 0.0193(7) 0.0346(8) -0.0013(6) 0.0105(6) -0.0026(6)
C10 0.0168(6) 0.0165(6) 0.0171(6) -0.0013(5) 0.0068(5) -0.0005(5)
C19 0.0258(7) 0.0289(8) 0.0278(8) -0.0001(6) 0.0144(6) -0.0038(6)
C9 0.0179(7) 0.0147(6) 0.0169(6) -0.0008(5) 0.0074(5) -0.0016(5)
C25 0.0170(7) 0.0296(8) 0.0353(8) -0.0033(6) 0.0112(6) -0.0027(6)
C1 0.0251(7) 0.0173(7) 0.0167(6) 0.0035(5) 0.0084(5) -0.0017(6)
C8 0.0197(7) 0.0159(6) 0.0177(7) 0.0001(5) 0.0076(5) -0.0018(5)
C20 0.0207(7) 0.0233(7) 0.0360(8) 0.0043(6) 0.0105(6) -0.0053(6)

loop_
_atom_type_symbol
_atom_type_description
_atom_type_scat_dispersion_real
_atom_type_scat_dispersion_imag
_atom_type_scat_source
C C 0.0033 0.0016 'International Tables Vol C Tables 4.2.6.8 and 6.1.1.4'
H H 0.0000 0.0000 'International Tables Vol C Tables 4.2.6.8 and 6.1.1.4'
O O 0.0106 0.0060 'International Tables Vol C Tables 4.2.6.8 and 6.1.1.4'

loop_
_geom_angle_atom_site_label_1
_geom_angle_atom_site_label_2
_geom_angle_atom_site_label_3
_geom_angle
H15A C15 H15B 108.5
C14 C15 H15A 110.2
C14 C15 H15B 110.2
C9 C15 H15A 110.2
C9 C15 H15B 110.2
C9 C15 C14 107.45(10)
C15 C14 H14A 109.2
C15 C14 H14B 109.2
C15 C14 C12 111.99(10)
H14A C14 H14B 107.9
C12 C14 H14A 109.2
C12 C14 H14B 109.2
C17 C22 H22 119.3
C21 C22 H22 119.3
C21 C22 C17 121.37(13)
H13A C13 H13B 108.4
C12 C13 H13A 110.1
C12 C13 H13B 110.1
C8 C13 H13A 110.1
C8 C13 H13B 110.1
C8 C13 C12 107.97(10)
H11A C11 H11B 108.0
C12 C11 H11A 109.3
C12 C11 H11B 109.3
C12 C11 C10 111.64(10)
C10 C11 H11A 109.3
C10 C11 H11B 109.3
C13 C12 C14 108.23(10)
C13 C12 C11 106.43(10)
C11 C12 C14 107.48(10)
C23 C12 C14 108.72(10)
C23 C12 C13 113.08(10)
C23 C12 C11 112.68(11)
C22 C17 C10 118.30(12)
C18 C17 C22 117.46(12)
C18 C17 C10 124.23(12)
C27 C26 H26 120.5
C25 C26 H26 120.5
C25 C26 C27 119.05(13)
C27 C28 H28 119.4
C27 C28 C23 121.22(13)
C23 C28 H28 119.4
C26 C27 C28 120.67(13)
C26 C27 H27 119.7
C28 C27 H27 119.7
C5 C6 H6 115.4
C5 C6 C7 99.20(10)
C5 C6 C10 104.21(10)
C7 C6 H6 115.4
C10 C6 H6 115.4
C10 C6 C7 105.41(10)
C5 C16 H16 114.6
C2 C16 H16 114.6
C2 C16 C5 103.72(10)
C9 C16 H16 114.6
C9 C16 C5 103.85(10)
C9 C16 C2 104.22(10)
C6 C5 C16 98.99(10)
C6 C5 H5 115.8
C16 C5 H5 115.8
C4 C5 C6 103.15(11)
C4 C5 C16 105.29(11)
C4 C5 H5 115.8
C16 C2 H2 117.1
C3 C2 C16 98.67(10)
C3 C2 H2 117.1
C1 C2 C16 104.12(10)
C1 C2 H2 117.1
C1 C2 C3 99.64(11)
C17 C18 H18 119.4
C17 C18 C19 121.12(13)
C19 C18 H18 119.4
C28 C23 C12 120.88(12)
C24 C23 C12 121.88(12)
C24 C23 C28 117.12(13)
C22 C21 H21 119.9
C22 C21 C20 120.21(13)
C20 C21 H21 119.9
C5 C4 H4A 112.8
C5 C4 H4B 112.8
C5 C4 C3 94.64(11)
H4A C4 H4B 110.3
C3 C4 H4A 112.8
C3 C4 H4B 112.8
C6 C7 H7 114.6
C6 C7 C3 103.91(10)
C6 C7 C8 103.42(10)
C3 C7 H7 114.6
C8 C7 H7 114.6
C8 C7 C3 104.47(10)
C2 C3 C7 99.75(10)
C2 C3 H3 115.9
C4 C3 C2 102.42(11)
C4 C3 C7 104.93(11)
C4 C3 H3 115.9
C7 C3 H3 115.9
C23 C24 H24 119.2
C25 C24 C23 121.55(13)
C25 C24 H24 119.2
C17 C10 C11 110.65(10)
C17 C10 C6 110.66(10)
C17 C10 C9 118.34(10)
C6 C10 C11 114.18(10)
C6 C10 C9 93.65(10)
C9 C10 C11 108.54(10)
C18 C19 H19 119.7
C20 C19 C18 120.58(14)
C20 C19 H19 119.7
C15 C9 C16 122.38(11)
C15 C9 C10 116.29(11)
C15 C9 C8 108.72(10)
C10 C9 C16 106.39(10)
C10 C9 C8 99.60(10)
C8 C9 C16 99.83(10)
C26 C25 C24 120.36(13)
C26 C25 H25 119.8
C24 C25 H25 119.8
O1 C1 C2 131.04(13)
O1 C1 C8 129.69(13)
C2 C1 C8 99.26(11)
C13 C8 C7 120.06(11)
C13 C8 C9 112.13(10)
C9 C8 C7 99.26(10)
C1 C8 C13 119.21(11)
C1 C8 C7 102.74(10)
C1 C8 C9 99.93(10)
C21 C20 H20 120.4
C19 C20 C21 119.24(13)
C19 C20 H20 120.4

loop_
_geom_bond_atom_site_label_1
_geom_bond_atom_site_label_2
_geom_bond_distance
O1 C1 1.2088(16)
C15 H15A 0.9700
C15 H15B 0.9700
C15 C14 1.5436(18)
C15 C9 1.5204(18)
C14 H14A 0.9700
C14 H14B 0.9700
C14 C12 1.5509(18)
C22 H22 0.9300
C22 C17 1.4003(19)
C22 C21 1.383(2)
C13 H13A 0.9700
C13 H13B 0.9700
C13 C12 1.5380(18)
C13 C8 1.5136(18)
C11 H11A 0.9700
C11 H11B 0.9700
C11 C12 1.5440(18)
C11 C10 1.5603(17)
C12 C23 1.5204(18)
C17 C18 1.3858(19)
C17 C10 1.5227(18)
C26 H26 0.9300
C26 C27 1.382(2)
C26 C25 1.379(2)
C28 H28 0.9300
C28 C27 1.3830(19)
C28 C23 1.3981(19)
C27 H27 0.9300
C6 H6 0.9800
C6 C5 1.5338(18)
C6 C7 1.5613(18)
C6 C10 1.5357(18)
C16 H16 0.9800
C16 C5 1.5756(18)
C16 C2 1.5732(18)
C16 C9 1.5730(18)
C5 H5 0.9800
C5 C4 1.5215(19)
C2 H2 0.9800
C2 C3 1.5432(19)
C2 C1 1.5015(19)
C18 H18 0.9300
C18 C19 1.392(2)
C23 C24 1.3937(19)
C21 H21 0.9300
C21 C20 1.384(2)
C4 H4A 0.9700
C4 H4B 0.9700
C4 C3 1.522(2)
C7 H7 0.9800
C7 C3 1.5833(18)
C7 C8 1.5640(18)
C3 H3 0.9800
C24 H24 0.9300
C24 C25 1.386(2)
C10 C9 1.5459(17)
C19 H19 0.9300
C19 C20 1.376(2)
C9 C8 1.5602(17)
C25 H25 0.9300
C1 C8 1.5101(18)
C20 H20 0.9300

loop_
_geom_torsion_atom_site_label_1
_geom_torsion_atom_site_label_2
_geom_torsion_atom_site_label_3
_geom_torsion_atom_site_label_4
_geom_torsion
O1 C1 C8 C13 -1.9(2)
O1 C1 C8 C7 133.70(14)
O1 C1 C8 C9 -124.34(15)
C15 C14 C12 C13 -45.91(14)
C15 C14 C12 C11 68.66(13)
C15 C14 C12 C23 -169.10(10)
C15 C9 C8 C13 -45.87(14)
C15 C9 C8 C7 -173.77(10)
C15 C9 C8 C1 81.43(12)
C14 C15 C9 C16 -177.40(11)
C14 C15 C9 C10 -44.10(14)
C14 C15 C9 C8 67.24(12)
C14 C12 C23 C28 -72.98(15)
C14 C12 C23 C24 102.86(14)
C22 C17 C18 C19 -1.4(2)
C22 C17 C10 C11 56.31(15)
C22 C17 C10 C6 -71.27(15)
C22 C17 C10 C9 -177.57(11)
C22 C21 C20 C19 -0.8(2)
C13 C12 C23 C28 166.79(12)
C13 C12 C23 C24 -17.37(17)
C11 C12 C23 C28 46.05(16)
C11 C12 C23 C24 -138.11(13)
C11 C10 C9 C15 60.00(14)
C11 C10 C9 C16 -159.84(10)
C11 C10 C9 C8 -56.53(12)
C12 C13 C8 C7 95.15(13)
C12 C13 C8 C9 -20.71(14)
C12 C13 C8 C1 -136.86(12)
C12 C11 C10 C17 123.80(11)
C12 C11 C10 C6 -110.57(12)
C12 C11 C10 C9 -7.62(14)
C12 C23 C24 C25 -174.18(13)
C17 C22 C21 C20 0.4(2)
C17 C18 C19 C20 1.1(2)
C17 C10 C9 C15 -67.12(15)
C17 C10 C9 C16 73.04(13)
C17 C10 C9 C8 176.35(10)
C28 C23 C24 C25 1.8(2)
C27 C26 C25 C24 -0.5(2)
C27 C28 C23 C12 175.36(12)
C27 C28 C23 C24 -0.67(19)
C6 C5 C4 C3 58.41(12)
C6 C7 C3 C2 -88.48(11)
C6 C7 C3 C4 17.28(13)
C6 C7 C8 C13 -101.46(13)
C6 C7 C8 C9 20.92(12)
C6 C7 C8 C1 123.39(11)
C6 C10 C9 C15 177.02(11)
C6 C10 C9 C16 -42.82(11)
C6 C10 C9 C8 60.49(10)
C16 C5 C4 C3 -44.90(12)
C16 C2 C3 C4 -49.39(12)
C16 C2 C3 C7 58.40(11)
C16 C2 C1 O1 138.55(15)
C16 C2 C1 C8 -42.89(12)
C16 C9 C8 C13 -175.11(10)
C16 C9 C8 C7 56.99(11)
C16 C9 C8 C1 -47.81(11)
C5 C6 C7 C3 17.82(12)
C5 C6 C7 C8 -91.07(11)
C5 C6 C10 C11 169.33(10)
C5 C6 C10 C17 -65.05(13)
C5 C6 C10 C9 57.12(11)
C5 C16 C2 C3 19.06(12)
C5 C16 C2 C1 121.36(11)
C5 C16 C9 C15 152.94(12)
C5 C16 C9 C10 15.78(13)
C5 C16 C9 C8 -87.36(11)
C5 C4 C3 C2 59.11(12)
C5 C4 C3 C7 -44.67(12)
C2 C16 C5 C6 -89.94(11)
C2 C16 C5 C4 16.44(13)
C2 C16 C9 C15 -98.73(13)
C2 C16 C9 C10 124.12(10)
C2 C16 C9 C8 20.97(12)
C2 C1 C8 C13 179.49(11)
C2 C1 C8 C7 -44.88(12)
C2 C1 C8 C9 57.07(11)
C18 C17 C10 C11 -124.85(13)
C18 C17 C10 C6 107.57(14)
C18 C17 C10 C9 1.26(18)
C18 C19 C20 C21 0.0(2)
C23 C28 C27 C26 -1.0(2)
C23 C24 C25 C26 -1.2(2)
C21 C22 C17 C18 0.6(2)
C21 C22 C17 C10 179.53(12)
C7 C6 C5 C16 59.84(11)
C7 C6 C5 C4 -48.28(12)
C7 C6 C10 C11 65.39(13)
C7 C6 C10 C17 -168.99(10)
C7 C6 C10 C9 -46.81(11)
C3 C2 C1 O1 -119.88(15)
C3 C2 C1 C8 58.68(11)
C3 C7 C8 C13 150.07(11)
C3 C7 C8 C9 -87.55(11)
C3 C7 C8 C1 14.92(13)
C10 C11 C12 C14 -51.05(14)
C10 C11 C12 C13 64.72(13)
C10 C11 C12 C23 -170.80(10)
C10 C17 C18 C19 179.78(12)
C10 C6 C5 C16 -48.75(12)
C10 C6 C5 C4 -156.87(11)
C10 C6 C7 C3 125.43(11)
C10 C6 C7 C8 16.54(12)
C10 C9 C8 C13 76.25(12)
C10 C9 C8 C7 -51.65(11)
C10 C9 C8 C1 -156.45(10)
C9 C15 C14 C12 -19.99(14)
C9 C16 C5 C6 18.76(12)
C9 C16 C5 C4 125.14(11)
C9 C16 C2 C3 -89.37(11)
C9 C16 C2 C1 12.94(13)
C25 C26 C27 C28 1.6(2)
C1 C2 C3 C4 -155.42(11)
C1 C2 C3 C7 -47.64(12)
C8 C13 C12 C14 67.78(13)
C8 C13 C12 C11 -47.48(13)
C8 C13 C12 C23 -171.71(10)
C8 C7 C3 C2 19.63(12)
C8 C7 C3 C4 125.39(11)
